data_2237443
loop_
_publ_author_name
'Zhang, Chi-Xiao'
'Zhang, Yan-Peng'
'Xia, Ai-Bao'

_publ_section_title
;
 (2<i>S</i>,4<i>R</i>)-2-[(1<i>R</i>)-1-(4-Bromophenyl)-2-nitroethyl]-4-ethylcyclohexanone
;
_journal_coeditor_code ZQ2194
_journal_issue 2
_journal_name_full 'Acta Crystallographica Section E'
_journal_page_first o263
_journal_paper_doi 10.1107/S1600536813001426
_journal_volume 69
_journal_year 2013
_chemical_formula_iupac 'C16 H20 Br N O3'
_chemical_formula_moiety 'C16 H20 Br N O3'
_chemical_formula_sum 'C16 H20 Br N O3'
_chemical_formula_weight 354.24
_chemical_name_systematic
;
(2<i>S</i>,4<i>R</i>)-2-[(1<i>R</i>)-1-(4-Bromophenyl)-2-nitroethyl]-
4-ethylcyclohexanone
;
_space_group_IT_number 4
_symmetry_cell_setting monoclinic
_symmetry_space_group_name_Hall 'P 2yb'
_symmetry_space_group_name_H-M 'P 1 21 1'
_atom_sites_solution_hydrogens geom
_atom_sites_solution_primary direct
_atom_sites_solution_secondary difmap
_cell_angle_alpha 90.00
_cell_angle_beta 101.782(3)
_cell_angle_gamma 90.00
_cell_formula_units_Z 2
_cell_length_a 5.6434(4)
_cell_length_b 9.2179(6)
_cell_length_c 16.5472(9)
_cell_measurement_reflns_used 4682
_cell_measurement_temperature 296(2)
_cell_measurement_theta_max 27.4
_cell_measurement_theta_min 3.4
_cell_volume 842.65(9)
_computing_cell_refinement 'PROCESS-AUTO (Rigaku, 2006)'
_computing_data_collection 'PROCESS-AUTO (Rigaku, 2006)'
_computing_data_reduction 'CrystalStructure (Rigaku, 2007)'
_computing_molecular_graphics 'ORTEP-3 for Windows (Farrugia, 2012)'
_computing_publication_material 'WinGX (Farrugia, 2012)'
_computing_structure_refinement 'SHELXL97 (Sheldrick, 2008)'
_computing_structure_solution 'SHELXS97 (Sheldrick, 2008)'
_diffrn_ambient_temperature 296(2)
_diffrn_detector_area_resol_mean 10.00
_diffrn_measured_fraction_theta_full 0.998
_diffrn_measured_fraction_theta_max 0.998
_diffrn_measurement_device_type 'Rigaku R-AXIS RAPID/ZJUG'
_diffrn_measurement_method \w
_diffrn_radiation_monochromator graphite
_diffrn_radiation_source 'rotating anode'
_diffrn_radiation_type MoK\a
_diffrn_radiation_wavelength 0.71073
_diffrn_reflns_av_R_equivalents 0.0706
_diffrn_reflns_av_sigmaI/netI 0.1116
_diffrn_reflns_limit_h_max 6
_diffrn_reflns_limit_h_min -6
_diffrn_reflns_limit_k_max 11
_diffrn_reflns_limit_k_min -11
_diffrn_reflns_limit_l_max 20
_diffrn_reflns_limit_l_min -20
_diffrn_reflns_number 7234
_diffrn_reflns_theta_full 26.00
_diffrn_reflns_theta_max 26.00
_diffrn_reflns_theta_min 3.35
_exptl_absorpt_coefficient_mu 2.448
_exptl_absorpt_correction_T_max 0.644
_exptl_absorpt_correction_T_min 0.279
_exptl_absorpt_correction_type multi-scan
_exptl_absorpt_process_details '(ABSCOR; Higashi, 1995)'
_exptl_crystal_colour colourless
_exptl_crystal_density_diffrn 1.396
_exptl_crystal_density_method 'not measured'
_exptl_crystal_description platelet
_exptl_crystal_F_000 364
_exptl_crystal_size_max 0.52
_exptl_crystal_size_mid 0.31
_exptl_crystal_size_min 0.18
_refine_diff_density_max 0.351
_refine_diff_density_min -0.293
_refine_ls_abs_structure_details 'Flack (1983), 1259 Friedel pairs'
_refine_ls_abs_structure_Flack 0.03(2)
_refine_ls_extinction_coef 0.072(8)
_refine_ls_extinction_expression Fc^*^=kFc[1+0.001xFc^2^\l^3^/sin(2\q)]^-1/4^
_refine_ls_extinction_method 'SHELXL97 (Sheldrick, 2008)'
_refine_ls_goodness_of_fit_ref 1.001
_refine_ls_hydrogen_treatment constr
_refine_ls_matrix_type full
_refine_ls_number_parameters 191
_refine_ls_number_reflns 3277
_refine_ls_number_restraints 1
_refine_ls_restrained_S_all 1.001
_refine_ls_R_factor_all 0.1233
_refine_ls_R_factor_gt 0.0555
_refine_ls_shift/su_max 0.000
_refine_ls_shift/su_mean 0.000
_refine_ls_structure_factor_coef Fsqd
_refine_ls_weighting_details 'w=1/[\s^2^(Fo^2^)+(0.0605P)^2^+0.3000P] where P=(Fo^2^+2Fc^2^)/3'
_refine_ls_weighting_scheme calc
_refine_ls_wR_factor_gt 0.1306
_refine_ls_wR_factor_ref 0.1754
_reflns_number_gt 1619
_reflns_number_total 3277
_reflns_threshold_expression I>2sigma(I)
_cod_data_source_file zq2194.cif
_cod_data_source_block I
_cod_original_sg_symbol_H-M 'P 21'
_cod_database_code 2237443
_cod_database_fobs_code 2237443

loop_
_symmetry_equiv_pos_as_xyz
'x, y, z'
'-x, y+1/2, -z'

loop_
_atom_site_type_symbol
_atom_site_label
_atom_site_fract_x
_atom_site_fract_y
_atom_site_fract_z
_atom_site_U_iso_or_equiv
_atom_site_adp_type
_atom_site_calc_flag
_atom_site_refinement_flags
_atom_site_occupancy
_atom_site_symmetry_multiplicity
C C1 0.2312(11) 0.2884(7) 0.1770(4) 0.0563(15) Uani d . 1 1
H H1 0.0766 0.3379 0.1754 0.068 Uiso calc R 1 1
C C2 0.4174(11) 0.4066(6) 0.1660(4) 0.0541(15) Uani d . 1 1
H H2 0.5499 0.3592 0.1461 0.065 Uiso calc R 1 1
C C3 0.3093(14) 0.5225(7) 0.1030(4) 0.0712(19) Uani d . 1 1
C C4 0.4813(15) 0.6373(10) 0.0880(5) 0.091(3) Uani d . 1 1
H H4A 0.3957 0.7096 0.0504 0.109 Uiso calc R 1 1
H H4B 0.6060 0.5948 0.0629 0.109 Uiso calc R 1 1
C C5 0.5974(14) 0.7093(9) 0.1702(5) 0.090(2) Uani d . 1 1
H H5A 0.7190 0.7778 0.1605 0.108 Uiso calc R 1 1
H H5B 0.4742 0.7634 0.1905 0.108 Uiso calc R 1 1
C C6 0.7146(11) 0.6025(7) 0.2361(5) 0.0672(18) Uani d . 1 1
H H6 0.8446 0.5533 0.2156 0.081 Uiso calc R 1 1
C C7 0.5264(10) 0.4859(8) 0.2467(3) 0.0582(14) Uani d . 1 1
H H7A 0.6031 0.4153 0.2872 0.070 Uiso calc R 1 1
H H7B 0.3969 0.5317 0.2679 0.070 Uiso calc R 1 1
C C8 0.8263(14) 0.6704(9) 0.3179(5) 0.089(2) Uani d . 1 1
H H8A 0.8867 0.5934 0.3565 0.107 Uiso calc R 1 1
H H8B 0.6999 0.7206 0.3387 0.107 Uiso calc R 1 1
C C9 1.0317(16) 0.7769(10) 0.3167(7) 0.110(3) Uani d . 1 1
H H9A 1.0904 0.8137 0.3714 0.165 Uiso calc R 1 1
H H9B 0.9736 0.8558 0.2802 0.165 Uiso calc R 1 1
H H9C 1.1607 0.7282 0.2978 0.165 Uiso calc R 1 1
C C10 0.2948(10) 0.2114(7) 0.2592(4) 0.0522(14) Uani d . 1 1
C C11 0.4955(12) 0.1193(7) 0.2768(4) 0.0646(17) Uani d . 1 1
H H11 0.5875 0.1042 0.2369 0.078 Uiso calc R 1 1
C C12 0.5606(13) 0.0500(7) 0.3524(5) 0.075(2) Uani d . 1 1
H H12 0.6965 -0.0094 0.3637 0.090 Uiso calc R 1 1
C C13 0.4189(15) 0.0708(8) 0.4112(5) 0.076(2) Uani d . 1 1
C C14 0.2187(14) 0.1583(8) 0.3947(4) 0.0708(19) Uani d . 1 1
H H14 0.1244 0.1714 0.4341 0.085 Uiso calc R 1 1
C C15 0.1579(11) 0.2267(8) 0.3194(4) 0.0622(17) Uani d . 1 1
H H15 0.0206 0.2851 0.3085 0.075 Uiso calc R 1 1
C C16 0.1937(11) 0.1852(7) 0.1032(4) 0.0616(17) Uani d . 1 1
H H16A 0.1394 0.2399 0.0527 0.074 Uiso calc R 1 1
H H16B 0.3464 0.1395 0.1001 0.074 Uiso calc R 1 1
N N1 0.0135(12) 0.0724(7) 0.1101(4) 0.0700(16) Uani d . 1 1
O O1 0.0953(10) 0.5240(6) 0.0704(3) 0.0925(19) Uani d . 1 1
O O2 0.0723(11) -0.0541(7) 0.1111(4) 0.1028(18) Uani d . 1 1
O O3 -0.1912(9) 0.1117(7) 0.1163(3) 0.0939(17) Uani d . 1 1
Br Br1 0.5073(2) -0.02467(17) 0.51442(5) 0.1269(6) Uani d . 1 1

loop_
_atom_site_aniso_label
_atom_site_aniso_U_11
_atom_site_aniso_U_22
_atom_site_aniso_U_33
_atom_site_aniso_U_12
_atom_site_aniso_U_13
_atom_site_aniso_U_23
C1 0.058(3) 0.059(3) 0.054(4) -0.002(3) 0.015(3) -0.004(3)
C2 0.053(3) 0.055(3) 0.056(3) -0.005(3) 0.015(3) 0.006(3)
C3 0.089(5) 0.074(5) 0.053(4) -0.003(4) 0.019(3) 0.010(3)
C4 0.096(5) 0.099(6) 0.074(5) -0.021(5) 0.007(4) 0.028(4)
C5 0.084(5) 0.071(5) 0.120(7) -0.004(4) 0.028(5) 0.035(5)
C6 0.058(4) 0.052(4) 0.091(5) -0.004(3) 0.012(4) -0.001(4)
C7 0.063(3) 0.050(3) 0.059(3) 0.002(3) 0.008(3) -0.005(4)
C8 0.084(5) 0.076(5) 0.105(6) -0.013(4) 0.013(4) -0.015(4)
C9 0.087(5) 0.092(6) 0.153(10) -0.022(5) 0.030(6) -0.035(6)
C10 0.050(3) 0.050(3) 0.056(4) 0.002(3) 0.009(3) 0.005(3)
C11 0.072(4) 0.067(4) 0.059(4) 0.004(4) 0.023(3) 0.010(3)
C12 0.069(4) 0.061(4) 0.089(5) 0.005(3) 0.000(4) -0.002(4)
C13 0.094(5) 0.069(4) 0.063(4) -0.006(4) 0.011(4) -0.015(4)
C14 0.085(5) 0.083(5) 0.047(4) 0.001(4) 0.020(3) -0.003(3)
C15 0.062(4) 0.066(4) 0.062(4) 0.001(4) 0.019(3) 0.002(3)
C16 0.060(3) 0.074(5) 0.051(3) -0.011(3) 0.012(3) -0.008(4)
N1 0.077(4) 0.078(5) 0.053(3) -0.015(4) 0.009(3) -0.001(3)
O1 0.081(3) 0.111(5) 0.077(3) 0.000(3) -0.003(3) 0.031(3)
O2 0.107(4) 0.067(4) 0.128(5) -0.012(3) 0.007(3) 0.016(3)
O3 0.063(3) 0.127(5) 0.097(4) -0.028(3) 0.030(3) -0.031(3)
Br1 0.1788(11) 0.1258(9) 0.0677(6) 0.0169(8) 0.0050(5) 0.0258(7)

loop_
_atom_type_symbol
_atom_type_description
_atom_type_scat_dispersion_real
_atom_type_scat_dispersion_imag
_atom_type_scat_source
C C 0.0033 0.0016 'International Tables Vol C Tables 4.2.6.8 and 6.1.1.4'
H H 0.0000 0.0000 'International Tables Vol C Tables 4.2.6.8 and 6.1.1.4'
N N 0.0061 0.0033 'International Tables Vol C Tables 4.2.6.8 and 6.1.1.4'
O O 0.0106 0.0060 'International Tables Vol C Tables 4.2.6.8 and 6.1.1.4'
Br Br -0.2901 2.4595 'International Tables Vol C Tables 4.2.6.8 and 6.1.1.4'

loop_
_geom_angle_atom_site_label_1
_geom_angle_atom_site_label_2
_geom_angle_atom_site_label_3
_geom_angle
C10 C1 C16 113.3(5)
C10 C1 C2 113.2(5)
C16 C1 C2 109.3(5)
C10 C1 H1 106.9
C16 C1 H1 106.9
C2 C1 H1 106.9
C3 C2 C7 107.1(5)
C3 C2 C1 112.7(5)
C7 C2 C1 113.2(5)
C3 C2 H2 107.9
C7 C2 H2 107.9
C1 C2 H2 107.9
O1 C3 C4 122.6(6)
O1 C3 C2 122.0(6)
C4 C3 C2 115.3(6)
C3 C4 C5 109.5(6)
C3 C4 H4A 109.8
C5 C4 H4A 109.8
C3 C4 H4B 109.8
C5 C4 H4B 109.8
H4A C4 H4B 108.2
C6 C5 C4 113.7(7)
C6 C5 H5A 108.8
C4 C5 H5A 108.8
C6 C5 H5B 108.8
C4 C5 H5B 108.8
H5A C5 H5B 107.7
C8 C6 C5 114.6(6)
C8 C6 C7 111.0(6)
C5 C6 C7 108.9(5)
C8 C6 H6 107.3
C5 C6 H6 107.3
C7 C6 H6 107.3
C2 C7 C6 113.3(5)
C2 C7 H7A 108.9
C6 C7 H7A 108.9
C2 C7 H7B 108.9
C6 C7 H7B 108.9
H7A C7 H7B 107.7
C6 C8 C9 115.9(8)
C6 C8 H8A 108.3
C9 C8 H8A 108.3
C6 C8 H8B 108.3
C9 C8 H8B 108.3
H8A C8 H8B 107.4
C8 C9 H9A 109.5
C8 C9 H9B 109.5
H9A C9 H9B 109.5
C8 C9 H9C 109.5
H9A C9 H9C 109.5
H9B C9 H9C 109.5
C15 C10 C11 117.3(6)
C15 C10 C1 122.3(5)
C11 C10 C1 120.4(5)
C12 C11 C10 121.5(6)
C12 C11 H11 119.2
C10 C11 H11 119.2
C11 C12 C13 118.9(7)
C11 C12 H12 120.6
C13 C12 H12 120.6
C14 C13 C12 120.7(7)
C14 C13 Br1 120.5(6)
C12 C13 Br1 118.8(6)
C15 C14 C13 119.6(7)
C15 C14 H14 120.2
C13 C14 H14 120.2
C14 C15 C10 122.1(6)
C14 C15 H15 119.0
C10 C15 H15 119.0
N1 C16 C1 111.2(5)
N1 C16 H16A 109.4
C1 C16 H16A 109.4
N1 C16 H16B 109.4
C1 C16 H16B 109.4
H16A C16 H16B 108.0
O2 N1 O3 122.6(7)
O2 N1 C16 119.2(7)
O3 N1 C16 118.1(6)

loop_
_geom_bond_atom_site_label_1
_geom_bond_atom_site_label_2
_geom_bond_distance
C1 C10 1.511(8)
C1 C16 1.528(8)
C1 C2 1.550(8)
C1 H1 0.9800
C2 C3 1.530(8)
C2 C7 1.535(8)
C2 H2 0.9800
C3 O1 1.218(8)
C3 C4 1.490(10)
C4 C5 1.536(12)
C4 H4A 0.9700
C4 H4B 0.9700
C5 C6 1.517(10)
C5 H5A 0.9700
C5 H5B 0.9700
C6 C8 1.506(10)
C6 C7 1.546(9)
C6 H6 0.9800
C7 H7A 0.9700
C7 H7B 0.9700
C8 C9 1.522(11)
C8 H8A 0.9700
C8 H8B 0.9700
C9 H9A 0.9600
C9 H9B 0.9600
C9 H9C 0.9600
C10 C15 1.387(8)
C10 C11 1.398(8)
C11 C12 1.386(9)
C11 H11 0.9300
C12 C13 1.392(11)
C12 H12 0.9300
C13 C14 1.370(10)
C13 Br1 1.896(8)
C14 C15 1.376(9)
C14 H14 0.9300
C15 H15 0.9300
C16 N1 1.475(9)
C16 H16A 0.9700
C16 H16B 0.9700
N1 O2 1.212(9)
N1 O3 1.235(7)

loop_
_geom_hbond_atom_site_label_D
_geom_hbond_atom_site_label_H
_geom_hbond_atom_site_label_A
_geom_hbond_site_symmetry_A
_geom_hbond_distance_DH
_geom_hbond_distance_HA
_geom_hbond_distance_DA
_geom_hbond_angle_DHA
C11 H11 O3 1_655 0.93 2.56 3.478(9) 168.7
C16 H16B O3 1_655 0.97 2.58 3.500(8) 158.2

loop_
_geom_torsion_atom_site_label_1
_geom_torsion_atom_site_label_2
_geom_torsion_atom_site_label_3
_geom_torsion_atom_site_label_4
_geom_torsion
C10 C1 C2 C3 -156.6(5)
C16 C1 C2 C3 76.1(6)
C10 C1 C2 C7 -34.9(7)
C16 C1 C2 C7 -162.2(5)
C7 C2 C3 O1 -120.3(7)
C1 C2 C3 O1 4.8(9)
C7 C2 C3 C4 56.5(8)
C1 C2 C3 C4 -178.4(6)
O1 C3 C4 C5 121.3(8)
C2 C3 C4 C5 -55.4(9)
C3 C4 C5 C6 53.7(9)
C4 C5 C6 C8 -179.0(6)
C4 C5 C6 C7 -54.0(8)
C3 C2 C7 C6 -56.0(7)
C1 C2 C7 C6 179.2(5)
C8 C6 C7 C2 -176.6(5)
C5 C6 C7 C2 56.3(8)
C5 C6 C8 C9 -61.7(9)
C7 C6 C8 C9 174.4(7)
C16 C1 C10 C15 -122.7(7)
C2 C1 C10 C15 112.1(7)
C16 C1 C10 C11 56.5(8)
C2 C1 C10 C11 -68.7(8)
C15 C10 C11 C12 -2.2(9)
C1 C10 C11 C12 178.6(6)
C10 C11 C12 C13 1.3(10)
C11 C12 C13 C14 0.0(11)
C11 C12 C13 Br1 179.8(5)
C12 C13 C14 C15 -0.3(11)
Br1 C13 C14 C15 179.9(6)
C13 C14 C15 C10 -0.7(11)
C11 C10 C15 C14 1.9(10)
C1 C10 C15 C14 -178.9(6)
C10 C1 C16 N1 54.0(7)
C2 C1 C16 N1 -178.8(5)
C1 C16 N1 O2 -120.9(8)
C1 C16 N1 O3 57.6(7)
